data_7027971
loop_
_publ_author_name
'Yang, Zhiyong'
'Oki, Hiroki'
'Ebihara, Masahiro'
'Kawamura, Takashi'

_publ_section_title
;
 Bis[dirhodium(II)] complexes with a Rh4(\m-Cl)4 core: preparation and
 characterization&#x200A;&#x2021;
;
_journal_issue 14
_journal_name_full 'Journal of the Chemical Society, Dalton Transactions'
_journal_page_first 2277
_journal_paper_doi 10.1039/a803623c
_journal_year 1998
_chemical_formula_moiety 'C24 H40 Cl4 N4 O8 Rh4 '
_chemical_formula_sum 'C24 H40 Cl4 N4 O8 Rh4'
_chemical_formula_weight 1066.04
_space_group_IT_number 82
_symmetry_cell_setting tetragonal
_symmetry_Int_Tables_number 82
_symmetry_space_group_name_Hall 'I -4'
_symmetry_space_group_name_H-M 'I -4'
_audit_creation_date 'Thu Jan 22 13:55:07 1998'
_audit_creation_method 'from TEXRAY.INF file'
_cell_angle_alpha 90
_cell_angle_beta 90
_cell_angle_gamma 90
_cell_formula_units_Z 2
_cell_length_a 10.512(2)
_cell_length_b 10.5119
_cell_length_c 15.660(2)
_cell_measurement_reflns_used 25
_cell_measurement_temperature 193
_cell_measurement_theta_max 12.4
_cell_measurement_theta_min 10.2
_cell_volume 1730.4(4)
_computing_cell_refinement 'Rigaku/AFC Diffractometer Control'
_computing_data_collection 'Rigaku/AFC Diffractometer Control'
_computing_data_reduction teXsan
_computing_publication_material teXsan
_computing_structure_refinement teXsan
_diffrn_ambient_temperature 193
_diffrn_measurement_device 'Rigaku AFC7R'
_diffrn_measurement_method \w-2\q
_diffrn_orient_matrix_UB_11 0.04701
_diffrn_orient_matrix_UB_12 -0.07111
_diffrn_orient_matrix_UB_13 -0.02834
_diffrn_orient_matrix_UB_21 -0.04513
_diffrn_orient_matrix_UB_22 -0.06275
_diffrn_orient_matrix_UB_23 0.03722
_diffrn_orient_matrix_UB_31 -0.06930
_diffrn_orient_matrix_UB_32 -0.00738
_diffrn_orient_matrix_UB_33 -0.04346
_diffrn_radiation_detector 'scintillation counter'
_diffrn_radiation_monochromator graphite
_diffrn_radiation_source 'Rigaku rotating anode'
_diffrn_radiation_type 'Mo K\a'
_diffrn_radiation_wavelength 0.7107
_diffrn_reflns_av_R_equivalents 0.039
_diffrn_reflns_av_sigmaI/netI 0.000
_diffrn_reflns_limit_h_max 9
_diffrn_reflns_limit_h_min 0
_diffrn_reflns_limit_k_max 13
_diffrn_reflns_limit_k_min -13
_diffrn_reflns_limit_l_max 20
_diffrn_reflns_limit_l_min -13
_diffrn_reflns_number 2175
_diffrn_reflns_reduction_process 'Lp corrections applied'
_diffrn_reflns_theta_max 0.00
_diffrn_reflns_theta_min 0.00
_diffrn_standards_decay_% 1.41
_diffrn_standards_interval_count 150
_diffrn_standards_number 3
_exptl_absorpt_coefficient_mu 2.227
_exptl_absorpt_correction_type none
_exptl_crystal_colour 'dark yellow'
_exptl_crystal_density_diffrn 2.046
_exptl_crystal_density_meas ?
_exptl_crystal_description prismatic
_exptl_crystal_F_000 1048.00
_exptl_crystal_size_max 0.250
_exptl_crystal_size_mid 0.200
_exptl_crystal_size_min 0.200
_refine_diff_density_max 0.54
_refine_diff_density_min -0.38
_refine_ls_extinction_method none
_refine_ls_goodness_of_fit_obs 1.245
_refine_ls_hydrogen_treatment noref
_refine_ls_matrix_type full
_refine_ls_number_constraints 1
_refine_ls_number_parameters 109
_refine_ls_number_reflns 962
_refine_ls_number_restraints 0
_refine_ls_R_factor_obs 0.0234
_refine_ls_shift/esd_max 0.2080
_refine_ls_shift/esd_mean 0.0320
_refine_ls_structure_factor_coef F
_refine_ls_weighting_details 'w = 1/[\s^2^(Fo) + 0.00003|Fo|^2^]'
_refine_ls_weighting_scheme calc
_refine_ls_wR_factor_obs 0.0308
_reflns_number_observed 962
_reflns_number_total 1039
_reflns_observed_criterion >3.0sigma(I)
_cod_data_source_file c803623sup1.cif
_cod_data_source_block '[Rh4(O2CPrn)4Cl4(CH3CN)4]'
_cod_depositor_comments
;
The following automatic conversions were performed:

'_exptl_crystal_density_meas' value 'not measured' was changed to '?'
- the value is perceived as not measured.

Automatic conversion script
Id: cif_fix_values 3008 2015-01-20 13:52:24Z robertas 

The following automatic conversions were performed:

'_refine_ls_weighting_scheme' value 'w = 1/[\s^2^(Fo) +
0.00003|Fo|^2^]' was changed to 'calc'. New tag
'_refine_ls_weighting_details' was created. The value of the new tag
was set to 'w = 1/[\s^2^(Fo) + 0.00003|Fo|^2^]'.

Automatic conversion script
Id: cif_fix_values 3143 2015-03-26 13:38:13Z robertas 
;
_cod_original_cell_volume 1730.4(3)
_cod_original_sg_symbol_H-M 'I -4         '
_cod_original_formula_sum 'C24 H40 Cl4 N4 O8 Rh4 '
_cod_database_code 7027971

loop_
_symmetry_equiv_pos_as_xyz
x,y,z
-x,-y,z
y,-x,-z
-y,x,-z
1/2+x,1/2+y,1/2+z
1/2-x,1/2-y,1/2+z
1/2+y,1/2-x,1/2-z
1/2-y,1/2+x,1/2-z

loop_
_atom_site_aniso_label
_atom_site_aniso_U_11
_atom_site_aniso_U_22
_atom_site_aniso_U_33
_atom_site_aniso_U_12
_atom_site_aniso_U_13
_atom_site_aniso_U_23
Rh(1) 0.0204(2) 0.0285(3) 0.0316(2) 0.0032(2) 0.0005(2) 0.0005(2)
Cl(1) 0.0267(7) 0.0323(8) 0.0397(8) -0.0042(6) 0.0025(6) -0.0032(7)
O(1) 0.028(3) 0.048(3) 0.043(3) 0.008(2) -0.001(2) -0.013(2)
O(2) 0.029(2) 0.045(3) 0.040(3) 0.005(2) -0.005(2) -0.010(2)
N(1) 0.034(3) 0.037(3) 0.043(3) 0.001(2) -0.003(2) -0.006(3)
C(1) 0.030(4) 0.038(4) 0.042(4) 0.002(3) -0.005(3) -0.007(3)
C(2) 0.036(4) 0.057(5) 0.063(5) 0.014(4) -0.003(4) -0.008(4)
C(3) 0.025(3) 0.041(4) 0.038(4) 0.001(3) -0.002(3) -0.002(3)
C(4) 0.040(4) 0.053(5) 0.054(4) 0.002(3) -0.005(4) -0.029(4)
C(5) 0.096(9) 0.079(7) 0.049(6) -0.027(7) 0.015(5) -0.021(5)
C(6) 0.055(10) 0.09(1) 0.050(9) -0.004(9) 0.006(7) -0.040(9)
C(7) 0.09(2) 0.12(2) 0.05(1) -0.04(2) -0.01(1) 0.02(1)

loop_
_atom_site_label
_atom_site_fract_x
_atom_site_fract_y
_atom_site_fract_z
_atom_site_U_iso_or_equiv
_atom_site_thermal_displace_type
_atom_site_calc_flag
_atom_site_occupancy
Rh(1) 0.11784(4) 0.47026(5) 0.14529(3) 0.0268(1) Uani d 1.00
Cl(1) 0.1901(1) 0.6038(1) 0.2536(1) 0.0329(4) Uani d 1.00
O(1) 0.0690(5) 0.3504(5) 0.0491(3) 0.040(1) Uani d 1.00
O(2) -0.1407(5) 0.3904(5) 0.0565(3) 0.038(1) Uani d 1.00
N(1) 0.3222(6) 0.4087(6) 0.1224(3) 0.038(2) Uani d 1.00
C(1) 0.4199(7) 0.3596(7) 0.1151(4) 0.037(2) Uani d 1.00
C(2) 0.5405(7) 0.2955(9) 0.1051(6) 0.052(2) Uani d 1.00
C(3) -0.0460(7) 0.3326(7) 0.0254(4) 0.035(2) Uani d 1.00
C(4) -0.0662(7) 0.2355(8) -0.0443(5) 0.049(2) Uani d 1.00
C(5) 0.022(1) 0.241(1) -0.1184(6) 0.075(4) Uani d 1.00
C(6) 0.029(2) 0.127(2) -0.1706(9) 0.065(5) Uani d 0.57
C(7) -0.016(3) 0.345(3) -0.173(1) 0.085(9) Uani d 0.43
H(1) 0.5294 0.2095 0.0858 0.0636 Uiso calc 1.00
H(2) 0.5890 0.3375 0.0571 0.0636 Uiso calc 1.00
H(3) 0.5904 0.2995 0.1528 0.0636 Uiso calc 1.00
H(4) -0.0605 0.1510 -0.0184 0.0557 Uiso calc 1.00
H(5) -0.1512 0.2436 -0.0657 0.0557 Uiso calc 1.00
H(6) 0.1023 0.2579 -0.0919 0.0887 Uiso calc 1.00

loop_
_atom_type_symbol
_atom_type_oxidation_number
_atom_type_number_in_cell
_atom_type_scat_dispersion_real
_atom_type_scat_dispersion_imag
_atom_type_scat_source
Rh 0 8 -1.118 0.919
;International Tables for Crystallography
(1992, Vol. C, Tables 4.2.6.8 and 6.1.1.1)
;
O 0 16 0.011 0.006
;International Tables for Crystallography
(1992, Vol. C, Tables 4.2.6.8 and 6.1.1.1)
;
Cl 0 8 0.148 0.159
;International Tables for Crystallography
(1992, Vol. C, Tables 4.2.6.8 and 6.1.1.1)
;
N 0 8 0.006 0.003
;International Tables for Crystallography
(1992, Vol. C, Tables 4.2.6.8 and 6.1.1.1)
;
C 0 48 0.003 0.002
;International Tables for Crystallography
(1992, Vol. C, Tables 4.2.6.8 and 6.1.1.1)
;
H 0 80 0.000 0.000
;International Tables for Crystallography
(1992, Vol. C, Table 6.1.1.2)
;

loop_
_geom_angle_atom_site_label_1
_geom_angle_atom_site_label_2
_geom_angle_atom_site_label_3
_geom_angle
_geom_angle_site_symmetry_1
_geom_angle_site_symmetry_2
_geom_angle_site_symmetry_3
_geom_angle_publ_flag
Rh(1) Rh(1) Cl(1) 99.72(4) 2_565 1_555 1_555 yes
Rh(1) Rh(1) Cl(1) 96.69(4) 2_565 1_555 7_455 yes
Rh(1) Rh(1) O(1) 84.6(1) 2_565 1_555 1_555 yes
Rh(1) Rh(1) O(2) 86.5(1) 2_565 1_555 2_565 yes
Rh(1) Rh(1) N(1) 170.6(1) 2_565 1_555 1_555 yes
Cl(1) Rh(1) Cl(1) 87.81(3) 1_555 1_555 7_455 yes
Cl(1) Rh(1) O(1) 175.6(1) 1_555 1_555 1_555 yes
Cl(1) Rh(1) O(2) 91.4(2) 1_555 1_555 2_565 yes
Cl(1) Rh(1) N(1) 88.7(1) 1_555 1_555 1_555 yes
Cl(1) Rh(1) O(1) 92.2(2) 7_455 1_555 1_555 yes
Cl(1) Rh(1) O(2) 176.8(1) 7_455 1_555 2_565 yes
Cl(1) Rh(1) N(1) 87.7(2) 7_455 1_555 1_555 yes
O(1) Rh(1) O(2) 88.3(2) 1_555 1_555 2_565 yes
O(1) Rh(1) N(1) 86.9(2) 1_555 1_555 1_555 yes
O(2) Rh(1) N(1) 89.2(2) 2_565 1_555 1_555 yes
Rh(1) Cl(1) Rh(1) 107.36(6) 1_555 1_555 8_555 yes
Rh(1) O(1) C(3) 123.1(5) 1_555 1_555 1_555 yes
Rh(1) O(2) C(3) 121.1(4) 2_565 1_555 1_555 yes
Rh(1) N(1) C(1) 169.6(6) 1_555 1_555 1_555 yes
N(1) C(1) C(2) 178.6(8) 1_555 1_555 1_555 yes
C(1) C(2) H(1) 111.4(7) 1_555 1_555 1_555 no
C(1) C(2) H(2) 108.6(8) 1_555 1_555 1_555 no
C(1) C(2) H(3) 113.3(8) 1_555 1_555 1_555 no
H(1) C(2) H(2) 103.8(8) 1_555 1_555 1_555 no
H(1) C(2) H(3) 111.7(9) 1_555 1_555 1_555 no
H(2) C(2) H(3) 107.4(8) 1_555 1_555 1_555 no
O(1) C(3) O(2) 124.2(7) 1_555 1_555 1_555 yes
O(1) C(3) C(4) 116.2(6) 1_555 1_555 1_555 yes
O(2) C(3) C(4) 119.6(6) 1_555 1_555 1_555 yes
C(3) C(4) C(5) 116.7(7) 1_555 1_555 1_555 yes
C(3) C(4) H(4) 107.8(7) 1_555 1_555 1_555 no
C(3) C(4) H(5) 108.9(7) 1_555 1_555 1_555 no
C(5) C(4) H(4) 108.8(9) 1_555 1_555 1_555 no
C(5) C(4) H(5) 107.7(8) 1_555 1_555 1_555 no
H(4) C(4) H(5) 106.4(8) 1_555 1_555 1_555 no
C(4) C(5) C(6) 115.9(10) 1_555 1_555 1_555 yes
C(4) C(5) C(7) 108(1) 1_555 1_555 1_555 yes
C(4) C(5) H(6) 102.7(7) 1_555 1_555 1_555 no
C(6) C(5) C(7) 107(1) 1_555 1_555 1_555 yes
C(6) C(5) H(6) 110(1) 1_555 1_555 1_555 no
C(7) C(5) H(6) 111(1) 1_555 1_555 1_555 no

loop_
_geom_bond_atom_site_label_1
_geom_bond_atom_site_label_2
_geom_bond_distance
_geom_bond_site_symmetry_1
_geom_bond_site_symmetry_2
_geom_bond_publ_flag
Rh(1) Rh(1) 2.5552(9) 1_555 2_565 yes
Rh(1) Cl(1) 2.330(2) 1_555 1_555 yes
Rh(1) Cl(1) 2.317(2) 1_555 7_455 yes
Rh(1) O(1) 2.029(5) 1_555 1_555 yes
Rh(1) O(2) 2.033(5) 1_555 2_565 yes
Rh(1) N(1) 2.272(6) 1_555 1_555 yes
O(1) C(3) 1.278(8) 1_555 1_555 yes
O(2) C(3) 1.264(8) 1_555 1_555 yes
N(1) C(1) 1.155(9) 1_555 1_555 yes
C(1) C(2) 1.444(10) 1_555 1_555 yes
C(3) C(4) 1.509(10) 1_555 1_555 yes
C(4) C(5) 1.49(1) 1_555 1_555 yes
C(5) C(6) 1.45(2) 1_555 1_555 yes
C(5) C(7) 1.44(3) 1_555 1_555 yes
C(2) H(1) 0.96 1_555 1_555 no
C(2) H(2) 1.01 1_555 1_555 no
C(2) H(3) 0.91 1_555 1_555 no
C(4) H(4) 0.98 1_555 1_555 no
C(4) H(5) 0.96 1_555 1_555 no
C(5) H(6) 0.96 1_555 1_555 no
